data_4134857
loop_
_publ_author_name
'Gernert, Markus'
'Balles-Wolf, Lukas'
'Kerner, Florian'
'M Uuml Ller, Ulrich'
'Schmiedel, Alexander'
'Holzapfel, Marco'
'Marian, Christel M.'
'Pflaum, Jens'
'Lambert, Christoph'
'Steffen, Andreas'

_publ_section_title
;
 Cyclic (amino)(aryl)carbenes (CAArCs) enter the field of chromophore
 ligands - Expanded \p system leads to unusually deep red emitting
 Cu<sup>I</sup> compounds.
;
_journal_name_full 'Journal of the American Chemical Society'
_journal_paper_doi 10.1021/jacs.0c02234
_journal_year 2020
_chemical_formula_moiety 'C41 H46 Cu N O3'
_chemical_formula_sum 'C41 H46 Cu N O3'
_chemical_formula_weight 664.33
_space_group_crystal_system orthorhombic
_space_group_IT_number 33
_space_group_name_Hall 'P 2c -2n'
_space_group_name_H-M_alt 'P n a 21'
_atom_sites_solution_hydrogens geom
_atom_sites_solution_primary iterative
_atom_sites_solution_secondary difmap
_audit_creation_method SHELXL-2014/7
_cell_angle_alpha 90
_cell_angle_beta 90
_cell_angle_gamma 90
_cell_formula_units_Z 4
_cell_length_a 23.615(11)
_cell_length_b 10.033(3)
_cell_length_c 14.816(3)
_cell_measurement_reflns_used 9948
_cell_measurement_temperature 100(2)
_cell_measurement_theta_max 30.59
_cell_measurement_theta_min 2.21
_cell_volume 3510(2)
_computing_cell_refinement 'Saint+ ver. V8.38A (Bruker AXS)'
_computing_data_collection 'APEX2 ver. 2014.9 (Bruker AXS)'
_computing_data_reduction 'Saint+ ver. V8.38A (Bruker AXS)'
_computing_molecular_graphics 'ShelXLe (Huebschle et all, 2011)'
_computing_publication_material 'SHELXL-2014/7 (Sheldrick, 2014)'
_computing_structure_refinement 'SHELXL-2014/7 (Sheldrick, 2014)'
_computing_structure_solution 'SHELXT (Sheldrick, 2014)'
_diffrn_ambient_temperature 100(2)
_diffrn_detector 'CCD area detector (Apex2)'
_diffrn_detector_area_resol_mean 8.333
_diffrn_measured_fraction_theta_full 1.000
_diffrn_measured_fraction_theta_max 1.000
_diffrn_measurement_device_type 'Bruker X8-APEX II'
_diffrn_measurement_method '\f and \w scans'
_diffrn_radiation_monochromator 'multi-layer mirror'
_diffrn_radiation_type MoK\a
_diffrn_radiation_wavelength 0.71073
_diffrn_reflns_av_R_equivalents 0.0641
_diffrn_reflns_av_unetI/netI 0.0422
_diffrn_reflns_Laue_measured_fraction_full 1.000
_diffrn_reflns_Laue_measured_fraction_max 1.000
_diffrn_reflns_limit_h_max 34
_diffrn_reflns_limit_h_min -34
_diffrn_reflns_limit_k_max 14
_diffrn_reflns_limit_k_min -14
_diffrn_reflns_limit_l_max 21
_diffrn_reflns_limit_l_min -21
_diffrn_reflns_number 89244
_diffrn_reflns_point_group_measured_fraction_full 1.000
_diffrn_reflns_point_group_measured_fraction_max 1.000
_diffrn_reflns_theta_full 26.000
_diffrn_reflns_theta_max 31.506
_diffrn_reflns_theta_min 1.725
_diffrn_source 'rotating-anode (Nonius FR-591)'
_exptl_absorpt_coefficient_mu 0.661
_exptl_absorpt_correction_T_max 0.7467
_exptl_absorpt_correction_T_min 0.6818
_exptl_absorpt_correction_type multi-scan
_exptl_absorpt_process_details 'SadAbs 2016/2 (Bruker AXS)'
_exptl_crystal_colour orange
_exptl_crystal_density_diffrn 1.257
_exptl_crystal_description block
_exptl_crystal_F_000 1408
_exptl_crystal_size_max 0.407
_exptl_crystal_size_mid 0.30
_exptl_crystal_size_min 0.197
_refine_diff_density_max 0.509
_refine_diff_density_min -0.301
_refine_diff_density_rms 0.058
_refine_ls_abs_structure_details
;
 Refined as an inversion twin.
;
_refine_ls_abs_structure_Flack 0.015(10)
_refine_ls_extinction_method none
_refine_ls_goodness_of_fit_ref 1.049
_refine_ls_hydrogen_treatment constr
_refine_ls_matrix_type full
_refine_ls_number_parameters 422
_refine_ls_number_reflns 11704
_refine_ls_number_restraints 1
_refine_ls_restrained_S_all 1.049
_refine_ls_R_factor_all 0.0455
_refine_ls_R_factor_gt 0.0372
_refine_ls_shift/su_max 0.002
_refine_ls_shift/su_mean 0.000
_refine_ls_structure_factor_coef Fsqd
_refine_ls_weighting_details 'w=1/[\s^2^(Fo^2^)+(0.0426P)^2^+0.6327P] where P=(Fo^2^+2Fc^2^)/3'
_refine_ls_weighting_scheme calc
_refine_ls_wR_factor_gt 0.0843
_refine_ls_wR_factor_ref 0.0880
_reflns_Friedel_coverage 0.934
_reflns_Friedel_fraction_full 1.000
_reflns_Friedel_fraction_max 1.000
_reflns_number_gt 10364
_reflns_number_total 11704
_reflns_threshold_expression 'I > 2\s(I)'
_cod_data_source_file ja0c02234_si_004.cif
_cod_data_source_block lbw040_b
_cod_original_cell_volume 3511(2)
_cod_database_code 4134857
_shelx_shelxl_version_number 2014/7
_shelx_space_group_comment
;
The symmetry employed for this shelxl refinement is uniquely defined
by the following loop, which should always be used as a source of
symmetry information in preference to the above space-group names.
They are only intended as comments.
;
_shelx_estimated_absorpt_t_min 0.775
_shelx_estimated_absorpt_t_max 0.881

loop_
_space_group_symop_operation_xyz
'x, y, z'
'-x, -y, z+1/2'
'x+1/2, -y+1/2, z'
'-x+1/2, y+1/2, z+1/2'

loop_
_atom_site_label
_atom_site_type_symbol
_atom_site_fract_x
_atom_site_fract_y
_atom_site_fract_z
_atom_site_U_iso_or_equiv
_atom_site_adp_type
_atom_site_occupancy
_atom_site_site_symmetry_order
_atom_site_calc_flag
_atom_site_refinement_flags_posn
_atom_site_refinement_flags_adp
_atom_site_refinement_flags_occupancy
_atom_site_disorder_assembly
_atom_site_disorder_group
C00S C 0.51984(10) 0.8667(2) 0.45311(17) 0.0188(4) Uani 1 1 d . . . . .
Cu1_1 Cu 0.61732(2) 0.72229(3) 0.52219(2) 0.01751(7) Uani 1 1 d . . . . .
O1_1 O 0.56179(8) 0.7401(2) 0.61941(12) 0.0229(4) Uani 1 1 d . . . . .
N1_1 N 0.71523(7) 0.54902(17) 0.50563(11) 0.0107(3) Uani 1 1 d . . . . .
C2_1 C 0.73903(10) 0.7643(2) 0.50323(14) 0.0149(4) Uani 1 1 d . . . . .
O2_1 O 0.56777(8) 0.8168(2) 0.43513(12) 0.0216(4) Uani 1 1 d . . . . .
C3_1 C 0.73697(11) 0.9032(2) 0.50799(15) 0.0194(5) Uani 1 1 d . . . . .
H3_1 H 0.7020 0.9488 0.5147 0.023 Uiso 1 1 calc R U . . .
O3_1 O 0.93461(9) 0.1587(2) 0.54351(16) 0.0381(5) Uani 1 1 d . . . . .
C4_1 C 0.78763(12) 0.9726(2) 0.50263(16) 0.0233(5) Uani 1 1 d . . . . .
H4_1 H 0.7873 1.0671 0.5063 0.028 Uiso 1 1 calc R U . . .
C5_1 C 0.83874(12) 0.9068(2) 0.49204(17) 0.0226(5) Uani 1 1 d . . . . .
H5_1 H 0.8728 0.9569 0.4877 0.027 Uiso 1 1 calc R U . . .
C6_1 C 0.84096(10) 0.7681(2) 0.48766(16) 0.0179(4) Uani 1 1 d . . . . .
H6_1 H 0.8761 0.7229 0.4817 0.021 Uiso 1 1 calc R U . . .
C7_1 C 0.79025(10) 0.6976(2) 0.49223(14) 0.0133(4) Uani 1 1 d . . . . .
C8_1 C 0.78051(9) 0.5491(2) 0.49972(13) 0.0109(4) Uani 1 1 d . . . . .
C9_1 C 0.80170(9) 0.4635(2) 0.42104(14) 0.0131(4) Uani 1 1 d . . . . .
C10_1 C 0.83163(10) 0.5194(2) 0.34911(15) 0.0167(4) Uani 1 1 d . . . . .
H10_1 H 0.8372 0.6131 0.3466 0.020 Uiso 1 1 calc R U . . .
C11_1 C 0.85342(11) 0.4380(3) 0.28068(16) 0.0204(5) Uani 1 1 d . . . . .
H11_1 H 0.8737 0.4773 0.2321 0.024 Uiso 1 1 calc R U . . .
C12_1 C 0.84584(11) 0.3018(3) 0.28279(17) 0.0218(5) Uani 1 1 d . . . . .
H12_1 H 0.8612 0.2472 0.2365 0.026 Uiso 1 1 calc R U . . .
C13_1 C 0.81534(11) 0.2452(2) 0.35374(17) 0.0199(5) Uani 1 1 d . . . . .
H13_1 H 0.8093 0.1516 0.3554 0.024 Uiso 1 1 calc R U . . .
C14_1 C 0.79371(10) 0.3256(2) 0.42215(15) 0.0157(4) Uani 1 1 d . . . . .
H14_1 H 0.7732 0.2860 0.4703 0.019 Uiso 1 1 calc R U . . .
C15_1 C 0.80694(9) 0.5071(2) 0.59067(14) 0.0122(4) Uani 1 1 d . . . . .
C16_1 C 0.85218(10) 0.4183(2) 0.59643(16) 0.0160(4) Uani 1 1 d . . . . .
H16_1 H 0.8664 0.3775 0.5431 0.019 Uiso 1 1 calc R U . . .
C17_1 C 0.87683(10) 0.3885(2) 0.67949(17) 0.0193(5) Uani 1 1 d . . . . .
H17_1 H 0.9077 0.3280 0.6822 0.023 Uiso 1 1 calc R U . . .
C18_1 C 0.85675(12) 0.4465(3) 0.75816(17) 0.0203(5) Uani 1 1 d . . . . .
H18_1 H 0.8728 0.4237 0.8149 0.024 Uiso 1 1 calc R U . . .
C19_1 C 0.81278(11) 0.5388(2) 0.75285(16) 0.0185(4) Uani 1 1 d . . . . .
H19_1 H 0.7990 0.5799 0.8063 0.022 Uiso 1 1 calc R U . . .
C20_1 C 0.78900(10) 0.5710(2) 0.66991(15) 0.0143(4) Uani 1 1 d . . . . .
H20_1 H 0.7603 0.6371 0.6668 0.017 Uiso 1 1 calc R U . . .
C21_1 C 0.68100(9) 0.4311(2) 0.49183(14) 0.0126(4) Uani 1 1 d . . . . .
C22_1 C 0.66572(9) 0.3491(2) 0.56440(15) 0.0156(4) Uani 1 1 d . . . . .
C23_1 C 0.63626(11) 0.2318(2) 0.54526(17) 0.0200(5) Uani 1 1 d . . . . .
H23_1 H 0.6266 0.1733 0.5933 0.024 Uiso 1 1 calc R U . . .
C24_1 C 0.62088(11) 0.1989(2) 0.45867(19) 0.0209(5) Uani 1 1 d . . . . .
H24_1 H 0.6019 0.1171 0.4471 0.025 Uiso 1 1 calc R U . . .
C25_1 C 0.63315(10) 0.2856(2) 0.38783(17) 0.0178(4) Uani 1 1 d . . . . .
H25_1 H 0.6208 0.2643 0.3285 0.021 Uiso 1 1 calc R U . . .
C26_1 C 0.66325(10) 0.4032(2) 0.40269(15) 0.0141(4) Uani 1 1 d . . . . .
C27_1 C 0.67768(10) 0.3837(3) 0.66223(15) 0.0189(5) Uani 1 1 d . . . . .
H27_1 H 0.6967 0.4728 0.6634 0.023 Uiso 1 1 calc R U . . .
C28_1 C 0.71827(12) 0.2825(3) 0.70524(19) 0.0280(6) Uani 1 1 d . . . . .
H28A_1 H 0.7227 0.3027 0.7696 0.042 Uiso 1 1 calc R U . . .
H28B_1 H 0.7552 0.2878 0.6754 0.042 Uiso 1 1 calc R U . . .
H28C_1 H 0.7028 0.1925 0.6982 0.042 Uiso 1 1 calc R U . . .
C29_1 C 0.62255(12) 0.3952(4) 0.71675(19) 0.0317(6) Uani 1 1 d . . . . .
H29A_1 H 0.6315 0.4200 0.7791 0.048 Uiso 1 1 calc R U . . .
H29B_1 H 0.6028 0.3094 0.7162 0.048 Uiso 1 1 calc R U . . .
H29C_1 H 0.5983 0.4637 0.6897 0.048 Uiso 1 1 calc R U . . .
C30_1 C 0.67251(10) 0.4971(2) 0.32350(15) 0.0170(4) Uani 1 1 d . . . . .
H30_1 H 0.6992 0.5688 0.3432 0.020 Uiso 1 1 calc R U . . .
C31_1 C 0.61676(12) 0.5625(3) 0.29618(18) 0.0251(5) Uani 1 1 d . . . . .
H31A_1 H 0.6236 0.6255 0.2468 0.038 Uiso 1 1 calc R U . . .
H31B_1 H 0.6008 0.6102 0.3480 0.038 Uiso 1 1 calc R U . . .
H31C_1 H 0.5900 0.4939 0.2762 0.038 Uiso 1 1 calc R U . . .
C32_1 C 0.69841(12) 0.4265(3) 0.24138(16) 0.0227(5) Uani 1 1 d . . . . .
H32A_1 H 0.7072 0.4925 0.1946 0.034 Uiso 1 1 calc R U . . .
H32B_1 H 0.6714 0.3613 0.2176 0.034 Uiso 1 1 calc R U . . .
H32C_1 H 0.7333 0.3808 0.2595 0.034 Uiso 1 1 calc R U . . .
C33_1 C 0.47868(15) 0.7973(3) 0.6984(2) 0.0342(7) Uani 1 1 d . . . . .
H33A_1 H 0.4490 0.8652 0.6940 0.051 Uiso 1 1 calc R U . . .
H33B_1 H 0.5024 0.8156 0.7512 0.051 Uiso 1 1 calc R U . . .
H33C_1 H 0.4613 0.7091 0.7046 0.051 Uiso 1 1 calc R U . . .
C34_1 C 0.51469(11) 0.8006(2) 0.61417(17) 0.0201(5) Uani 1 1 d . . . . .
C35_1 C 0.49365(10) 0.8654(2) 0.53792(16) 0.0193(5) Uani 1 1 d . . . . .
H35_1 H 0.4589 0.9123 0.5440 0.023 Uiso 1 1 calc R U . . .
C36_1 C 0.48909(14) 0.9289(4) 0.3743(2) 0.0374(7) Uani 1 1 d . . . . .
H36A_1 H 0.4537 0.9694 0.3955 0.056 Uiso 1 1 calc R U . . .
H36B_1 H 0.4805 0.8602 0.3294 0.056 Uiso 1 1 calc R U . . .
H36C_1 H 0.5131 0.9976 0.3469 0.056 Uiso 1 1 calc R U . . .
C37_1 C 0.95863(14) 0.2176(3) 0.4664(3) 0.0391(8) Uani 1 1 d . . . . .
H37A_1 H 0.9874 0.2848 0.4834 0.047 Uiso 1 1 calc R U . . .
H37B_1 H 0.9292 0.2614 0.4292 0.047 Uiso 1 1 calc R U . . .
C38_1 C 0.98547(14) 0.1032(4) 0.4158(2) 0.0375(7) Uani 1 1 d . . . . .
H38A_1 H 1.0167 0.1344 0.3765 0.045 Uiso 1 1 calc R U . . .
H38B_1 H 0.9572 0.0550 0.3787 0.045 Uiso 1 1 calc R U . . .
C39_1 C 1.00772(14) 0.0156(3) 0.4924(2) 0.0337(6) Uani 1 1 d . . . . .
H39A_1 H 1.0001 -0.0798 0.4803 0.040 Uiso 1 1 calc R U . . .
H39B_1 H 1.0490 0.0282 0.5009 0.040 Uiso 1 1 calc R U . . .
C40_1 C 0.97503(16) 0.0637(4) 0.5741(2) 0.0468(9) Uani 1 1 d . . . . .
H40A_1 H 0.9556 -0.0121 0.6037 0.056 Uiso 1 1 calc R U . . .
H40B_1 H 1.0011 0.1051 0.6183 0.056 Uiso 1 1 calc R U . . .
C1_1 C 0.69190(9) 0.6696(2) 0.50977(13) 0.0132(4) Uani 1 1 d . . . . .

loop_
_atom_site_aniso_label
_atom_site_aniso_U_11
_atom_site_aniso_U_22
_atom_site_aniso_U_33
_atom_site_aniso_U_23
_atom_site_aniso_U_13
_atom_site_aniso_U_12
C00S 0.0148(10) 0.0178(10) 0.0240(11) 0.0061(9) -0.0009(9) 0.0014(8)
Cu1_1 0.01371(11) 0.01846(12) 0.02036(12) -0.00275(13) -0.00173(13) 0.00581(9)
O1_1 0.0221(9) 0.0310(10) 0.0157(8) -0.0010(7) -0.0002(7) 0.0076(7)
N1_1 0.0103(7) 0.0128(7) 0.0092(8) 0.0002(6) -0.0006(6) 0.0012(6)
C2_1 0.0202(10) 0.0124(8) 0.0121(10) 0.0013(7) -0.0017(7) 0.0042(8)
O2_1 0.0167(8) 0.0268(9) 0.0211(8) 0.0078(7) 0.0031(7) 0.0052(7)
C3_1 0.0319(12) 0.0111(9) 0.0152(11) 0.0015(8) -0.0014(9) 0.0044(8)
O3_1 0.0282(10) 0.0370(12) 0.0490(15) -0.0046(10) 0.0078(9) 0.0087(9)
C4_1 0.0415(14) 0.0108(9) 0.0177(11) 0.0034(8) 0.0006(9) -0.0026(9)
C5_1 0.0325(14) 0.0158(10) 0.0196(11) 0.0019(8) 0.0022(9) -0.0088(10)
C6_1 0.0189(11) 0.0173(10) 0.0175(10) 0.0033(8) 0.0010(8) -0.0039(8)
C7_1 0.0189(10) 0.0093(8) 0.0119(8) 0.0020(7) -0.0005(7) 0.0006(7)
C8_1 0.0119(8) 0.0101(8) 0.0106(9) 0.0019(6) 0.0004(6) 0.0002(7)
C9_1 0.0142(10) 0.0140(9) 0.0111(9) 0.0005(7) 0.0004(7) 0.0029(8)
C10_1 0.0168(10) 0.0175(10) 0.0158(10) 0.0027(8) 0.0013(8) -0.0002(8)
C11_1 0.0207(12) 0.0267(12) 0.0138(10) 0.0027(9) 0.0055(9) 0.0014(10)
C12_1 0.0238(12) 0.0253(12) 0.0163(10) -0.0038(9) 0.0043(9) 0.0072(9)
C13_1 0.0242(12) 0.0158(10) 0.0196(11) -0.0004(8) 0.0017(9) 0.0043(9)
C14_1 0.0177(10) 0.0140(9) 0.0152(10) 0.0015(8) 0.0024(8) 0.0030(8)
C15_1 0.0128(9) 0.0114(9) 0.0124(9) 0.0026(7) -0.0014(7) 0.0002(7)
C16_1 0.0158(10) 0.0138(10) 0.0183(10) 0.0020(8) 0.0005(8) 0.0014(8)
C17_1 0.0165(11) 0.0176(10) 0.0238(11) 0.0050(9) -0.0047(9) 0.0022(9)
C18_1 0.0203(12) 0.0215(11) 0.0189(11) 0.0062(9) -0.0076(9) -0.0027(10)
C19_1 0.0225(12) 0.0182(10) 0.0148(10) 0.0000(8) -0.0046(8) -0.0028(9)
C20_1 0.0162(10) 0.0128(9) 0.0139(9) 0.0010(7) -0.0018(8) -0.0007(8)
C21_1 0.0111(9) 0.0121(9) 0.0145(9) 0.0000(7) 0.0008(7) 0.0004(7)
C22_1 0.0131(9) 0.0191(11) 0.0146(10) 0.0014(8) 0.0011(8) 0.0000(8)
C23_1 0.0213(11) 0.0175(10) 0.0211(12) 0.0042(8) 0.0025(8) -0.0036(9)
C24_1 0.0206(11) 0.0165(10) 0.0256(12) -0.0011(9) 0.0022(9) -0.0049(9)
C25_1 0.0176(10) 0.0179(10) 0.0178(10) -0.0027(8) -0.0007(8) -0.0001(8)
C26_1 0.0129(10) 0.0150(9) 0.0143(10) -0.0016(8) 0.0004(8) 0.0026(8)
C27_1 0.0166(11) 0.0267(12) 0.0134(10) 0.0038(9) 0.0005(8) -0.0044(9)
C28_1 0.0277(14) 0.0321(14) 0.0241(12) 0.0148(11) -0.0056(10) -0.0093(11)
C29_1 0.0261(14) 0.0507(18) 0.0184(12) -0.0040(12) 0.0053(10) -0.0088(12)
C30_1 0.0213(11) 0.0171(10) 0.0125(9) 0.0003(8) -0.0026(8) -0.0013(8)
C31_1 0.0305(14) 0.0231(12) 0.0217(12) 0.0018(9) -0.0075(10) 0.0059(10)
C32_1 0.0291(13) 0.0263(12) 0.0127(10) 0.0000(9) 0.0005(9) -0.0003(10)
C33_1 0.0393(17) 0.0379(16) 0.0254(14) -0.0040(12) 0.0160(12) 0.0049(13)
C34_1 0.0204(11) 0.0199(11) 0.0200(11) -0.0055(9) 0.0049(9) 0.0011(9)
C35_1 0.0136(9) 0.0180(9) 0.0262(13) -0.0017(9) 0.0024(8) 0.0038(8)
C36_1 0.0255(14) 0.0473(18) 0.0394(17) 0.0172(14) -0.0020(12) 0.0127(13)
C37_1 0.0251(15) 0.0282(15) 0.064(2) 0.0123(14) -0.0009(14) 0.0043(12)
C38_1 0.0250(14) 0.053(2) 0.0348(16) 0.0086(14) 0.0053(12) 0.0003(13)
C39_1 0.0319(15) 0.0282(14) 0.0412(16) 0.0055(12) 0.0073(12) 0.0079(12)
C40_1 0.043(2) 0.066(2) 0.0308(16) 0.0025(16) 0.0019(14) 0.0159(18)
C1_1 0.0163(9) 0.0147(8) 0.0087(9) -0.0017(7) -0.0021(7) 0.0043(7)

loop_
_atom_type_symbol
_atom_type_description
_atom_type_scat_dispersion_real
_atom_type_scat_dispersion_imag
_atom_type_scat_source
C C 0.0033 0.0016 'International Tables Vol C Tables 4.2.6.8 and 6.1.1.4'
H H 0.0000 0.0000 'International Tables Vol C Tables 4.2.6.8 and 6.1.1.4'
N N 0.0061 0.0033 'International Tables Vol C Tables 4.2.6.8 and 6.1.1.4'
O O 0.0106 0.0060 'International Tables Vol C Tables 4.2.6.8 and 6.1.1.4'
Cu Cu 0.3201 1.2651 'International Tables Vol C Tables 4.2.6.8 and 6.1.1.4'

loop_
_exptl_crystal_face_index_h
_exptl_crystal_face_index_k
_exptl_crystal_face_index_l
_exptl_crystal_face_perp_dist
0.00 1.00 -2.00 0.1330
0.00 -1.00 2.00 0.1350
-2.00 -2.00 3.00 0.1230
3.00 2.00 -3.00 0.1240
2.00 -1.00 3.00 0.1520
2.00 1.00 -1.00 0.1230
-2.00 -1.00 1.00 0.1300
-3.00 1.00 -3.00 0.1800
3.00 -1.00 3.00 0.1600
0.00 -2.00 3.00 0.1300
1.00 -2.00 3.00 0.1380
-2.00 2.00 -3.00 0.1380
2.00 -2.00 3.00 0.1430
3.00 1.00 0.00 0.1600
-3.00 -1.00 0.00 0.2010
-1.00 -3.00 2.00 0.1230
2.00 -3.00 3.00 0.1340
0.00 -3.00 2.00 0.1270
-2.00 -3.00 1.00 0.1260
-1.00 3.00 -2.00 0.1020
2.00 3.00 -1.00 0.1030
3.00 -2.00 2.00 0.1450
0.00 3.00 -1.00 0.0900
-3.00 -3.00 -1.00 0.1560
-1.00 2.00 0.00 0.0620
-1.00 1.00 0.00 0.0590
-1.00 3.00 1.00 0.0480
-1.00 -3.00 -2.00 0.1240
-2.00 2.00 1.00 0.0380
-3.00 3.00 2.00 0.0350
3.00 -3.00 -2.00 0.1250
1.00 2.00 2.00 0.0770
0.00 -1.00 -1.00 0.1130
-1.00 1.00 1.00 0.0330
1.00 -1.00 -1.00 0.1180
3.00 -1.00 -1.00 0.1390
-1.00 -2.00 -3.00 0.1370
1.00 -2.00 -3.00 0.1000
0.00 1.00 2.00 0.0810
-3.00 1.00 2.00 0.0830
2.00 1.00 -3.00 0.1260
-1.00 0.00 -3.00 0.1700
1.00 0.00 -3.00 0.1240
2.00 0.00 -3.00 0.1150
3.00 0.00 -2.00 0.1300
2.00 -1.00 -3.00 0.0980
1.00 0.00 0.00 0.1730
1.00 -3.00 0.00 0.1130
3.00 -1.00 1.00 0.1470

loop_
_geom_angle_atom_site_label_1
_geom_angle_atom_site_label_2
_geom_angle_atom_site_label_3
_geom_angle
_geom_angle_site_symmetry_1
_geom_angle_site_symmetry_3
_geom_angle_publ_flag
O2_1 C00S C35_1 125.5(2) . . ?
O2_1 C00S C36_1 115.5(2) . . ?
C35_1 C00S C36_1 119.0(2) . . ?
C1_1 Cu1_1 O1_1 137.59(8) . . ?
C1_1 Cu1_1 O2_1 129.37(8) . . ?
O1_1 Cu1_1 O2_1 92.27(8) . . ?
C34_1 O1_1 Cu1_1 125.88(17) . . ?
C1_1 N1_1 C21_1 121.22(18) . . ?
C1_1 N1_1 C8_1 114.54(17) . . ?
C21_1 N1_1 C8_1 123.38(16) . . ?
C7_1 C2_1 C3_1 121.1(2) . . ?
C7_1 C2_1 C1_1 110.83(18) . . ?
C3_1 C2_1 C1_1 128.1(2) . . ?
C00S O2_1 Cu1_1 125.43(16) . . ?
C4_1 C3_1 C2_1 117.9(2) . . ?
C4_1 C3_1 H3_1 121.0 . . ?
C2_1 C3_1 H3_1 121.0 . . ?
C37_1 O3_1 C40_1 105.7(2) . . ?
C5_1 C4_1 C3_1 121.3(2) . . ?
C5_1 C4_1 H4_1 119.3 . . ?
C3_1 C4_1 H4_1 119.3 . . ?
C4_1 C5_1 C6_1 120.9(2) . . ?
C4_1 C5_1 H5_1 119.5 . . ?
C6_1 C5_1 H5_1 119.5 . . ?
C7_1 C6_1 C5_1 118.2(2) . . ?
C7_1 C6_1 H6_1 120.9 . . ?
C5_1 C6_1 H6_1 120.9 . . ?
C2_1 C7_1 C6_1 120.6(2) . . ?
C2_1 C7_1 C8_1 109.45(19) . . ?
C6_1 C7_1 C8_1 129.4(2) . . ?
C7_1 C8_1 C9_1 116.55(17) . . ?
C7_1 C8_1 C15_1 105.75(17) . . ?
C9_1 C8_1 C15_1 112.29(17) . . ?
C7_1 C8_1 N1_1 99.02(16) . . ?
C9_1 C8_1 N1_1 111.65(16) . . ?
C15_1 C8_1 N1_1 110.73(16) . . ?
C10_1 C9_1 C14_1 118.4(2) . . ?
C10_1 C9_1 C8_1 121.4(2) . . ?
C14_1 C9_1 C8_1 120.16(19) . . ?
C9_1 C10_1 C11_1 120.3(2) . . ?
C9_1 C10_1 H10_1 119.8 . . ?
C11_1 C10_1 H10_1 119.8 . . ?
C12_1 C11_1 C10_1 120.9(2) . . ?
C12_1 C11_1 H11_1 119.5 . . ?
C10_1 C11_1 H11_1 119.5 . . ?
C11_1 C12_1 C13_1 119.2(2) . . ?
C11_1 C12_1 H12_1 120.4 . . ?
C13_1 C12_1 H12_1 120.4 . . ?
C14_1 C13_1 C12_1 120.2(2) . . ?
C14_1 C13_1 H13_1 119.9 . . ?
C12_1 C13_1 H13_1 119.9 . . ?
C13_1 C14_1 C9_1 121.0(2) . . ?
C13_1 C14_1 H14_1 119.5 . . ?
C9_1 C14_1 H14_1 119.5 . . ?
C16_1 C15_1 C20_1 118.2(2) . . ?
C16_1 C15_1 C8_1 122.53(19) . . ?
C20_1 C15_1 C8_1 118.93(19) . . ?
C17_1 C16_1 C15_1 120.7(2) . . ?
C17_1 C16_1 H16_1 119.6 . . ?
C15_1 C16_1 H16_1 119.6 . . ?
C18_1 C17_1 C16_1 120.6(2) . . ?
C18_1 C17_1 H17_1 119.7 . . ?
C16_1 C17_1 H17_1 119.7 . . ?
C17_1 C18_1 C19_1 119.1(2) . . ?
C17_1 C18_1 H18_1 120.5 . . ?
C19_1 C18_1 H18_1 120.5 . . ?
C20_1 C19_1 C18_1 120.4(2) . . ?
C20_1 C19_1 H19_1 119.8 . . ?
C18_1 C19_1 H19_1 119.8 . . ?
C19_1 C20_1 C15_1 120.8(2) . . ?
C19_1 C20_1 H20_1 119.6 . . ?
C15_1 C20_1 H20_1 119.6 . . ?
C22_1 C21_1 C26_1 121.6(2) . . ?
C22_1 C21_1 N1_1 121.02(19) . . ?
C26_1 C21_1 N1_1 117.36(18) . . ?
C23_1 C22_1 C21_1 117.9(2) . . ?
C23_1 C22_1 C27_1 118.7(2) . . ?
C21_1 C22_1 C27_1 123.4(2) . . ?
C24_1 C23_1 C22_1 121.6(2) . . ?
C24_1 C23_1 H23_1 119.2 . . ?
C22_1 C23_1 H23_1 119.2 . . ?
C23_1 C24_1 C25_1 119.9(2) . . ?
C23_1 C24_1 H24_1 120.1 . . ?
C25_1 C24_1 H24_1 120.1 . . ?
C24_1 C25_1 C26_1 121.0(2) . . ?
C24_1 C25_1 H25_1 119.5 . . ?
C26_1 C25_1 H25_1 119.5 . . ?
C25_1 C26_1 C21_1 117.8(2) . . ?
C25_1 C26_1 C30_1 118.4(2) . . ?
C21_1 C26_1 C30_1 123.7(2) . . ?
C22_1 C27_1 C28_1 111.2(2) . . ?
C22_1 C27_1 C29_1 111.2(2) . . ?
C28_1 C27_1 C29_1 111.1(2) . . ?
C22_1 C27_1 H27_1 107.7 . . ?
C28_1 C27_1 H27_1 107.7 . . ?
C29_1 C27_1 H27_1 107.7 . . ?
C27_1 C28_1 H28A_1 109.5 . . ?
C27_1 C28_1 H28B_1 109.5 . . ?
H28A_1 C28_1 H28B_1 109.5 . . ?
C27_1 C28_1 H28C_1 109.5 . . ?
H28A_1 C28_1 H28C_1 109.5 . . ?
H28B_1 C28_1 H28C_1 109.5 . . ?
C27_1 C29_1 H29A_1 109.5 . . ?
C27_1 C29_1 H29B_1 109.5 . . ?
H29A_1 C29_1 H29B_1 109.5 . . ?
C27_1 C29_1 H29C_1 109.5 . . ?
H29A_1 C29_1 H29C_1 109.5 . . ?
H29B_1 C29_1 H29C_1 109.5 . . ?
C26_1 C30_1 C31_1 110.3(2) . . ?
C26_1 C30_1 C32_1 112.5(2) . . ?
C31_1 C30_1 C32_1 109.4(2) . . ?
C26_1 C30_1 H30_1 108.2 . . ?
C31_1 C30_1 H30_1 108.2 . . ?
C32_1 C30_1 H30_1 108.2 . . ?
C30_1 C31_1 H31A_1 109.5 . . ?
C30_1 C31_1 H31B_1 109.5 . . ?
H31A_1 C31_1 H31B_1 109.5 . . ?
C30_1 C31_1 H31C_1 109.5 . . ?
H31A_1 C31_1 H31C_1 109.5 . . ?
H31B_1 C31_1 H31C_1 109.5 . . ?
C30_1 C32_1 H32A_1 109.5 . . ?
C30_1 C32_1 H32B_1 109.5 . . ?
H32A_1 C32_1 H32B_1 109.5 . . ?
C30_1 C32_1 H32C_1 109.5 . . ?
H32A_1 C32_1 H32C_1 109.5 . . ?
H32B_1 C32_1 H32C_1 109.5 . . ?
C34_1 C33_1 H33A_1 109.5 . . ?
C34_1 C33_1 H33B_1 109.5 . . ?
H33A_1 C33_1 H33B_1 109.5 . . ?
C34_1 C33_1 H33C_1 109.5 . . ?
H33A_1 C33_1 H33C_1 109.5 . . ?
H33B_1 C33_1 H33C_1 109.5 . . ?
O1_1 C34_1 C35_1 125.8(2) . . ?
O1_1 C34_1 C33_1 115.6(2) . . ?
C35_1 C34_1 C33_1 118.6(2) . . ?
C34_1 C35_1 C00S 125.0(2) . . ?
C34_1 C35_1 H35_1 117.5 . . ?
C00S C35_1 H35_1 117.5 . . ?
C00S C36_1 H36A_1 109.5 . . ?
C00S C36_1 H36B_1 109.5 . . ?
H36A_1 C36_1 H36B_1 109.5 . . ?
C00S C36_1 H36C_1 109.5 . . ?
H36A_1 C36_1 H36C_1 109.5 . . ?
H36B_1 C36_1 H36C_1 109.5 . . ?
O3_1 C37_1 C38_1 104.6(2) . . ?
O3_1 C37_1 H37A_1 110.8 . . ?
C38_1 C37_1 H37A_1 110.8 . . ?
O3_1 C37_1 H37B_1 110.8 . . ?
C38_1 C37_1 H37B_1 110.8 . . ?
H37A_1 C37_1 H37B_1 108.9 . . ?
C37_1 C38_1 C39_1 102.3(3) . . ?
C37_1 C38_1 H38A_1 111.3 . . ?
C39_1 C38_1 H38A_1 111.3 . . ?
C37_1 C38_1 H38B_1 111.3 . . ?
C39_1 C38_1 H38B_1 111.3 . . ?
H38A_1 C38_1 H38B_1 109.2 . . ?
C40_1 C39_1 C38_1 103.6(3) . . ?
C40_1 C39_1 H39A_1 111.0 . . ?
C38_1 C39_1 H39A_1 111.0 . . ?
C40_1 C39_1 H39B_1 111.0 . . ?
C38_1 C39_1 H39B_1 111.0 . . ?
H39A_1 C39_1 H39B_1 109.0 . . ?
O3_1 C40_1 C39_1 107.5(3) . . ?
O3_1 C40_1 H40A_1 110.2 . . ?
C39_1 C40_1 H40A_1 110.2 . . ?
O3_1 C40_1 H40B_1 110.2 . . ?
C39_1 C40_1 H40B_1 110.2 . . ?
H40A_1 C40_1 H40B_1 108.5 . . ?
N1_1 C1_1 C2_1 105.77(18) . . ?
N1_1 C1_1 Cu1_1 131.23(16) . . ?
C2_1 C1_1 Cu1_1 122.99(15) . . ?

loop_
_geom_bond_atom_site_label_1
_geom_bond_atom_site_label_2
_geom_bond_distance
_geom_bond_site_symmetry_2
_geom_bond_publ_flag
C00S O2_1 1.266(3) . ?
C00S C35_1 1.401(3) . ?
C00S C36_1 1.510(4) . ?
Cu1_1 C1_1 1.848(2) . ?
Cu1_1 O1_1 1.9562(19) . ?
Cu1_1 O2_1 1.9830(19) . ?
O1_1 C34_1 1.269(3) . ?
N1_1 C1_1 1.331(3) . ?
N1_1 C21_1 1.447(3) . ?
N1_1 C8_1 1.544(3) . ?
C2_1 C7_1 1.392(3) . ?
C2_1 C3_1 1.396(3) . ?
C2_1 C1_1 1.466(3) . ?
C3_1 C4_1 1.386(4) . ?
C3_1 H3_1 0.9500 . ?
O3_1 C37_1 1.406(4) . ?
O3_1 C40_1 1.423(4) . ?
C4_1 C5_1 1.384(4) . ?
C4_1 H4_1 0.9500 . ?
C5_1 C6_1 1.394(3) . ?
C5_1 H5_1 0.9500 . ?
C6_1 C7_1 1.392(3) . ?
C6_1 H6_1 0.9500 . ?
C7_1 C8_1 1.511(3) . ?
C8_1 C9_1 1.532(3) . ?
C8_1 C15_1 1.544(3) . ?
C9_1 C10_1 1.396(3) . ?
C9_1 C14_1 1.397(3) . ?
C10_1 C11_1 1.399(3) . ?
C10_1 H10_1 0.9500 . ?
C11_1 C12_1 1.379(4) . ?
C11_1 H11_1 0.9500 . ?
C12_1 C13_1 1.395(4) . ?
C12_1 H12_1 0.9500 . ?
C13_1 C14_1 1.392(3) . ?
C13_1 H13_1 0.9500 . ?
C14_1 H14_1 0.9500 . ?
C15_1 C16_1 1.394(3) . ?
C15_1 C20_1 1.403(3) . ?
C16_1 C17_1 1.394(3) . ?
C16_1 H16_1 0.9500 . ?
C17_1 C18_1 1.386(4) . ?
C17_1 H17_1 0.9500 . ?
C18_1 C19_1 1.393(4) . ?
C18_1 H18_1 0.9500 . ?
C19_1 C20_1 1.389(3) . ?
C19_1 H19_1 0.9500 . ?
C20_1 H20_1 0.9500 . ?
C21_1 C22_1 1.401(3) . ?
C21_1 C26_1 1.414(3) . ?
C22_1 C23_1 1.397(3) . ?
C22_1 C27_1 1.517(3) . ?
C23_1 C24_1 1.374(4) . ?
C23_1 H23_1 0.9500 . ?
C24_1 C25_1 1.394(4) . ?
C24_1 H24_1 0.9500 . ?
C25_1 C26_1 1.395(3) . ?
C25_1 H25_1 0.9500 . ?
C26_1 C30_1 1.521(3) . ?
C27_1 C28_1 1.535(4) . ?
C27_1 C29_1 1.536(4) . ?
C27_1 H27_1 1.0000 . ?
C28_1 H28A_1 0.9800 . ?
C28_1 H28B_1 0.9800 . ?
C28_1 H28C_1 0.9800 . ?
C29_1 H29A_1 0.9800 . ?
C29_1 H29B_1 0.9800 . ?
C29_1 H29C_1 0.9800 . ?
C30_1 C31_1 1.526(4) . ?
C30_1 C32_1 1.535(3) . ?
C30_1 H30_1 1.0000 . ?
C31_1 H31A_1 0.9800 . ?
C31_1 H31B_1 0.9800 . ?
C31_1 H31C_1 0.9800 . ?
C32_1 H32A_1 0.9800 . ?
C32_1 H32B_1 0.9800 . ?
C32_1 H32C_1 0.9800 . ?
C33_1 C34_1 1.510(4) . ?
C33_1 H33A_1 0.9800 . ?
C33_1 H33B_1 0.9800 . ?
C33_1 H33C_1 0.9800 . ?
C34_1 C35_1 1.395(4) . ?
C35_1 H35_1 0.9500 . ?
C36_1 H36A_1 0.9800 . ?
C36_1 H36B_1 0.9800 . ?
C36_1 H36C_1 0.9800 . ?
C37_1 C38_1 1.511(5) . ?
C37_1 H37A_1 0.9900 . ?
C37_1 H37B_1 0.9900 . ?
C38_1 C39_1 1.528(4) . ?
C38_1 H38A_1 0.9900 . ?
C38_1 H38B_1 0.9900 . ?
C39_1 C40_1 1.514(5) . ?
C39_1 H39A_1 0.9900 . ?
C39_1 H39B_1 0.9900 . ?
C40_1 H40A_1 0.9900 . ?
C40_1 H40B_1 0.9900 . ?
